data_2006968
loop_
_publ_author_name
' William H. Ojala'
' William B. Gleason'

_publ_section_title
;
 Cyclopentanone Tosylhydrazone and Cyclohexanone Tosylhydrazone
;
_journal_issue 1
_journal_name_full 'Acta Crystallographica Section C'
_journal_page_first 63
_journal_page_last 66
_journal_paper_doi 10.1107/S0108270197011682
_journal_volume 54
_journal_year 1998
_chemical_formula_moiety 'C12 H16 N2 O2 S '
_chemical_formula_sum 'C12 H16 N2 O2 S'
_chemical_formula_weight 252.33
_space_group_IT_number 2
_symmetry_cell_setting triclinic
_symmetry_space_group_name_Hall '-P 1'
_symmetry_space_group_name_H-M 'P -1'
_audit_creation_method 'from TEXRAY.INF file'
_cell_angle_alpha 108.85(2)
_cell_angle_beta 101.33(2)
_cell_angle_gamma 111.430(10)
_cell_formula_units_Z 2
_cell_length_a 8.2680(10)
_cell_length_b 8.4830(10)
_cell_length_c 10.802(2)
_cell_measurement_reflns_used 25
_cell_measurement_temperature 173
_cell_measurement_theta_max 50.0
_cell_measurement_theta_min 41.0
_cell_volume 623.4(2)
_computing_cell_refinement 'CAD4 software'
_computing_data_collection 'CAD4 software (Enraf-Nonius, 1989)'
_computing_data_reduction 'TEXSAN (Molecular Structure Corporation, 1985)'
_computing_molecular_graphics 'ORTEPII (Johnson, 1976)'
_computing_publication_material TEXSAN
_computing_structure_refinement TEXSAN
_computing_structure_solution 'SHELXS86 (Sheldrick, 1985)'
_diffrn_ambient_temperature 173
_diffrn_measurement_device CAD4
_diffrn_measurement_method '\w/2\q scans'
_diffrn_radiation_monochromator graphite
_diffrn_radiation_source 'X-ray tube'
_diffrn_radiation_type CuK\a
_diffrn_radiation_wavelength 1.5418
_diffrn_reflns_av_R_equivalents 0.035
_diffrn_reflns_limit_h_max 9
_diffrn_reflns_limit_h_min -10
_diffrn_reflns_limit_k_max 9
_diffrn_reflns_limit_k_min -10
_diffrn_reflns_limit_l_max 13
_diffrn_reflns_limit_l_min -10
_diffrn_reflns_number 3683
_diffrn_reflns_theta_max 69.94
_diffrn_standards_decay_% 5.11
_diffrn_standards_interval_time 60
_diffrn_standards_number 3
_exptl_absorpt_coefficient_mu 2.202
_exptl_absorpt_correction_T_max 0.768
_exptl_absorpt_correction_T_min 0.667
_exptl_absorpt_correction_type '\y scans (North, Phillips & Mathews, 1968)'
_exptl_crystal_colour colorless
_exptl_crystal_density_diffrn 1.344
_exptl_crystal_density_meas ?
_exptl_crystal_description prism
_exptl_crystal_F_000 268.00
_exptl_crystal_size_max 0.36
_exptl_crystal_size_mid 0.16
_exptl_crystal_size_min 0.12
_refine_diff_density_max 0.75
_refine_diff_density_min -0.60
_refine_ls_extinction_coef 0.3421E-04
_refine_ls_extinction_method Zachariasen_(1963)_type_2_Gaussian_isotropic
_refine_ls_goodness_of_fit_obs 2.656
_refine_ls_hydrogen_treatment refxyz
_refine_ls_matrix_type full
_refine_ls_number_parameters 203
_refine_ls_number_reflns 2225
_refine_ls_number_restraints 0
_refine_ls_R_factor_obs .0453
_refine_ls_shift/esd_max 0.0005
_refine_ls_structure_factor_coef F
_refine_ls_weighting_details 'w = 4Fo^2^/\s^2^(Fo^2^)'
_refine_ls_weighting_scheme calc
_refine_ls_wR_factor_obs .0583
_reflns_number_observed 2225
_reflns_number_total 2352
_reflns_observed_criterion 'I > 3\s(I)'
_cod_data_source_file sx1033.cif
_cod_data_source_block 1
_cod_depositor_comments
;
The following automatic conversions were performed:

'_atom_site_thermal_displace_type' tag value 'Uij' was replaced with
'Uani' value 33 times.

Automatic conversion script
Id: cif_fix_values 1646 2011-03-28 12:23:43Z adriana 

The following automatic conversions were performed:

'_exptl_crystal_density_meas' value 'not determined' was changed to
'?' - the value is perceived as not measured.

Automatic conversion script
Id: cif_fix_values 3008 2015-01-20 13:52:24Z robertas 

The following automatic conversions were performed:

'_refine_ls_weighting_scheme' value 'w = 4Fo^2^/\s^2^(Fo^2^)' was
changed to 'calc'. New tag '_refine_ls_weighting_details' was
created. The value of the new tag was set to 'w =
4Fo^2^/\s^2^(Fo^2^)'.

Automatic conversion script
Id: cif_fix_values 3143 2015-03-26 13:38:13Z robertas 
;
_cod_original_cell_volume 623.4(5)
_cod_original_sg_symbol_H-M 'P -1       '
_cod_original_formula_sum 'C12 H16 N2 O2 S '
_cod_database_code 2006968

loop_
_symmetry_equiv_pos_as_xyz
'  +x,  +y,  +z'
'  -x,  -y,  -z'

loop_
_atom_site_aniso_label
_atom_site_aniso_U_11
_atom_site_aniso_U_22
_atom_site_aniso_U_33
_atom_site_aniso_U_12
_atom_site_aniso_U_13
_atom_site_aniso_U_23
S1 .0220(2) .0220(2) .0241(3) .0121(2) .0106(2) .0096(2)
O1 .0297(6) .0370(6) .0329(6) .0218(5) .0169(5) .0141(5)
O2 .0347(6) .0288(6) .0303(6) .0177(5) .0143(5) .0163(5)
N1 .0248(7) .0235(7) .0248(7) .0080(5) .0086(5) .0097(5)
N2 .0236(6) .0222(7) .0230(7) .0087(5) .0086(5) .0082(5)
C1 .0203(7) .0255(7) .0249(8) .0083(6) .0073(6) .0096(6)
C2 .0347(9) .0253(8) .0271(8) .0088(7) .0083(7) .0104(7)
C3 .0237(8) .0230(8) .0347(9) .0063(6) .0058(7) .0106(7)
C4 .0388(9) .0256(8) .0288(9) .0130(7) .0071(7) .0069(7)
C5 .0328(9) .0261(8) .0232(8) .0111(7) .0073(7) .0073(6)
C6 .0211(7) .0199(7) .0232(8) .0085(5) .0083(6) .0065(6)
C7 .0272(8) .0362(8) .0277(8) .0154(7) .0139(7) .0143(7)
C8 .0236(8) .0349(9) .0316(9) .0127(7) .0136(7) .0124(7)
C9 .0232(8) .0285(8) .0267(8) .0097(6) .0063(6) .0053(6)
C10 .0299(9) .0460(10) .0215(8) .0156(8) .0091(7) .0077(7)
C11 .0247(8) .0344(9) .0249(8) .0119(7) .0121(6) .0078(7)
C12 .0262(9) .0510(10) .0321(10) .0157(8) .0041(7) .0063(9)

loop_
_atom_site_label
_atom_site_fract_x
_atom_site_fract_y
_atom_site_fract_z
_atom_site_U_iso_or_equiv
_atom_site_thermal_displace_type
_atom_site_calc_flag
_atom_site_calc_attached_atom
S1 .02644(5) .40090(5) .27969(4) .02170(10) Uani ? ?
O1 .1345(2) .3619(2) .19700(10) .0304(3) Uani ? ?
O2 -.0012(2) .3179(2) .37640(10) .0287(3) Uani ? ?
N1 .1544(2) .7371(2) .3061(2) .0257(3) Uani ? ?
N2 .1316(2) .6276(2) .38130(10) .0240(3) Uani ? ?
C1 .2121(2) .9120(2) .3791(2) .0248(4) Uani ? ?
C2 .2471(3) 1.0477(2) .3139(2) .0314(4) Uani ? ?
C3 .3819(2) 1.2371(2) .4386(2) .0300(4) Uani ? ?
C4 .3205(3) 1.2211(2) .5601(2) .0340(4) Uani ? ?
C5 .2637(3) 1.0161(2) .5351(2) .0296(4) Uani ? ?
C6 -.1911(2) .3451(2) .1675(2) .0225(4) Uani ? ?
C7 -.3339(2) .3322(3) .2205(2) .0293(4) Uani ? ?
C8 -.5050(2) .2908(3) .1332(2) .0302(4) Uani ? ?
C9 -.5366(2) .2624(2) -.0054(2) .0292(4) Uani ? ?
C10 -.3900(3) .2794(3) -.0550(2) .0352(4) Uani ? ?
C11 -.2174(2) .3207(2) .0304(2) .0295(4) Uani ? ?
C12 -.7261(3) .2123(3) -.0990(2) .0416(5) Uani ? ?
H2N .083(3) .650(3) .444(2) .0270 Uani ? ?
H2A .138(3) 1.048(3) .276(3) .0366 Uani ? ?
H2B .288(3) 1.013(3) .241(3) .0366 Uani ? ?
H3A .381(3) 1.337(3) .420(3) .0352 Uani ? ?
H3B .506(3) 1.256(3) .459(3) .0352 Uani ? ?
H4A .210(3) 1.244(3) .553(3) .0398 Uani ? ?
H4B .412(3) 1.307(3) .648(3) .0398 Uani ? ?
H5A .166(3) .959(3) .567(3) .0347 Uani ? ?
H5B .363(3) 1.008(3) .577(3) .0347 Uani ? ?
H7 -.304(3) .347(3) .322(3) .0341 Uani ? ?
H8 -.603(3) .278(3) .168(3) .0352 Uani ? ?
H10 -.410(3) .262(3) -.143(3) .0411 Uani ? ?
H11 -.118(3) .341(3) -.004(3) .0344 Uani ? ?
H12A -.721(4) .288(4) -.158(3) .0489 Uani ? ?
H12B -.804(4) .232(4) -.048(3) .0489 Uani ? ?
H12C -.793(4) .085(4) -.175(3) .0489 Uani ? ?

loop_
_atom_type_symbol
_atom_type_scat_dispersion_real
_atom_type_scat_dispersion_imag
_atom_type_scat_source
C 0.018 0.009 'International Tables'
H 0.000 0.000 'International Tables'
N 0.031 0.018 'International Tables'
O 0.049 0.032 'International Tables'
S 0.333 0.557 'International Tables'

loop_
_geom_angle_atom_site_label_1
_geom_angle_atom_site_label_2
_geom_angle_atom_site_label_3
_geom_angle
_geom_angle_publ_flag
O1 S1 O2 119.44(7) yes
O1 S1 N2 108.14(7) yes
O1 S1 C6 108.59(8) yes
O2 S1 N2 103.41(7) yes
O2 S1 C6 108.99(7) yes
N2 S1 C6 107.66(7) yes
N2 N1 C1 115.10(10) yes
S1 N2 N1 113.00(10) yes
S1 N2 H2N 109.0(10) no
N1 N2 H2N 118.0(10) no
N1 C1 C2 121.3(2) yes
N1 C1 C5 128.6(2) yes
C2 C1 C5 110.10(10) yes
C1 C2 C3 103.20(10) yes
C1 C2 H2A 109.0(10) no
C1 C2 H2B 111.0(10) no
C3 C2 H2A 110.0(10) no
C3 C2 H2B 115.0(10) no
H2A C2 H2B 105(2) no
C2 C3 C4 104.00(10) yes
C2 C3 H3A 111.0(10) no
C2 C3 H3B 111.0(10) no
C4 C3 H3A 115.0(10) no
C4 C3 H3B 109.0(10) no
H3A C3 H3B 105.0(10) no
C3 C4 C5 104.70(10) yes
C3 C4 H4A 107.0(10) no
C3 C4 H4B 113.0(10) no
C5 C4 H4A 109.0(10) no
C5 C4 H4B 112.0(10) no
H4A C4 H4B 108.0(10) no
C1 C5 C4 104.10(10) yes
C1 C5 H5A 112.0(10) no
C1 C5 H5B 107.0(10) no
C4 C5 H5A 116.0(10) no
C4 C5 H5B 109.0(10) no
H5A C5 H5B 107(2) no
S1 C6 C7 118.60(10) yes
S1 C6 C11 120.30(10) yes
C7 C6 C11 121.1(2) yes
C6 C7 C8 118.9(2) yes
C6 C7 H7 115.0(10) no
C8 C7 H7 125.0(10) no
C7 C8 C9 121.3(2) yes
C7 C8 H8 118.0(10) no
C9 C8 H8 119.0(10) no
C8 C9 C10 118.6(2) yes
C8 C9 C12 120.0(2) yes
C10 C9 C12 121.4(2) yes
C9 C10 C11 121.2(2) yes
C9 C10 H10 118.0(10) no
C11 C10 H10 120.0(10) no
C6 C11 C10 118.9(2) yes
C6 C11 H11 121.0(10) no
C10 C11 H11 119.0(10) no
C9 C12 H12A 112.0(10) no
C9 C12 H12B 112.0(10) no
C9 C12 H12C 115.0(10) no
H12A C12 H12B 107(2) no
H12A C12 H12C 99(2) no
H12B C12 H12C 108(2) no

loop_
_geom_bond_atom_site_label_1
_geom_bond_atom_site_label_2
_geom_bond_site_symmetry_1
_geom_bond_site_symmetry_2
_geom_bond_distance
_geom_bond_publ_flag
S1 O1 ? ? 1.4290(10) yes
S1 O2 ? ? 1.4460(10) yes
S1 N2 ? ? 1.6430(10) yes
S1 C6 ? ? 1.755(2) yes
N1 N2 ? ? 1.406(2) yes
N1 C1 ? ? 1.277(2) yes
N2 H2N ? ? .86(2) no
C1 C2 ? ? 1.506(2) yes
C1 C5 ? ? 1.511(2) yes
C2 C3 ? ? 1.530(2) yes
C2 H2A ? ? .91(3) no
C2 H2B ? ? .92(2) no
C3 C4 ? ? 1.525(3) yes
C3 H3A ? ? .94(3) no
C3 H3B ? ? .95(2) no
C4 C5 ? ? 1.538(2) yes
C4 H4A ? ? 1.00(2) no
C4 H4B ? ? .93(3) no
C5 H5A ? ? .97(2) no
C5 H5B ? ? .89(3) no
C6 C7 ? ? 1.395(2) yes
C6 C11 ? ? 1.387(2) yes
C7 C8 ? ? 1.383(3) yes
C7 H7 ? ? 1.03(3) no
C8 C9 ? ? 1.391(3) yes
C8 H8 ? ? .95(2) no
C9 C10 ? ? 1.398(2) yes
C9 C12 ? ? 1.507(2) yes
C10 C11 ? ? 1.386(3) yes
C10 H10 ? ? .88(3) no
C11 H11 ? ? .95(2) no
C12 H12A ? ? 1.03(3) no
C12 H12B ? ? .95(3) no
C12 H12C ? ? .98(3) no

loop_
_geom_hbond_atom_site_label_D
_geom_hbond_atom_site_label_H
_geom_hbond_atom_site_label_A
_geom_hbond_site_symmetry_A
_geom_hbond_distance_DH
_geom_hbond_distance_HA
_geom_hbond_distance_DA
_geom_hbond_angle_DHA
_geom_hbond_publ_flag
N2 H2N O2 2_566 0.86(2) 2.14(3) 2.986(2) 167(3) yes

loop_
_geom_torsion_atom_site_label_1
_geom_torsion_atom_site_label_2
_geom_torsion_atom_site_label_3
_geom_torsion_atom_site_label_4
_geom_torsion
_geom_torsion_publ_flag
S1 N2 N1 C1 170.90(10) yes
O1 S1 N2 N1 58.90(10) yes
O1 S1 C6 C7 166.10(10) yes
O1 S1 C6 C11 -16.1(2) yes
O2 S1 N2 N1 -173.50(10) yes
O2 S1 C6 C7 34.40(10) yes
O2 S1 C6 C11 -147.70(10) yes
N1 N2 S1 C6 -58.30(10) yes
N1 C1 C2 C3 -158.10(10) yes
N1 C1 C5 C4 -179.5(2) yes
N2 S1 C6 C7 -77.10(10) yes
N2 S1 C6 C11 100.80(10) yes
N2 N1 C1 C2 178.70(10) yes
N2 N1 C1 C5 1.9(2) yes
C1 C2 C3 C4 -34.4(2) yes
C1 C5 C4 C3 -24.9(2) yes
C2 C1 C5 C4 3.4(2) yes
C2 C3 C4 C5 37.2(2) yes
C3 C2 C1 C5 19.2(2) yes
